data_7704651
loop_
_publ_author_name
'Chandra, Shubhadeep'
'Weisser, Fritz'
'Klenk, Sinja'
'Beerhues, Julia'
'Schweinfurth, David'
'Sarkar, Biprajit'

_publ_section_title
;
 Dinuclear Ru<sup>II</sup> complexes with quinonoid bridges: tuning the
 electrochemical and spectroscopic properties of redox-switchable NIR dyes
 through judicious bridge design.
;
_journal_issue 24
_journal_name_full 'Dalton transactions (Cambridge, England : 2003)'
_journal_page_first 8354
_journal_page_last 8366
_journal_paper_doi 10.1039/d0dt01351j
_journal_volume 49
_journal_year 2020
_chemical_formula_sum 'C33.5 H33 Cl2 N5 O7 Ru'
_chemical_formula_weight 789.62
_space_group_crystal_system triclinic
_space_group_IT_number 2
_space_group_name_Hall '-P 1'
_space_group_name_H-M_alt 'P -1'
_atom_sites_solution_hydrogens geom
_audit_creation_method SHELXL-2017/1
_audit_update_record
;
2020-04-07 deposited with the CCDC.	2020-06-01 downloaded from the CCDC.
;
_cell_angle_alpha 89.705(16)
_cell_angle_beta 76.042(11)
_cell_angle_gamma 79.798(12)
_cell_formula_units_Z 4
_cell_length_a 11.800(5)
_cell_length_b 12.969(5)
_cell_length_c 24.229(10)
_cell_measurement_reflns_used 8734
_cell_measurement_temperature 101(2)
_cell_measurement_theta_max 25.448
_cell_measurement_theta_min 2.178
_cell_volume 3539(3)
_computing_cell_refinement 'APEX2 (Bruker, 2012)'
_computing_data_collection 'APEX2 (Bruker, 2012)'
_computing_data_reduction 'SAINT+ (Bruker, 2009)'
_computing_molecular_graphics 'Diamond 3D, Version 4.0'
_computing_publication_material shelxle
_computing_structure_refinement 'SHELXL-2017/1 (Sheldrick, 2017)'
_computing_structure_solution 'SHELXT-2014/7 intrinsic phasing'
_diffrn_ambient_temperature 101(2)
_diffrn_measured_fraction_theta_full 0.999
_diffrn_measured_fraction_theta_max 0.992
_diffrn_measurement_device_type 'Bruker D8 Venture'
_diffrn_measurement_method 'omega + phi scans'
_diffrn_radiation_type MoK\a
_diffrn_radiation_wavelength 0.71073
_diffrn_reflns_av_R_equivalents 0.1503
_diffrn_reflns_av_unetI/netI 0.1110
_diffrn_reflns_Laue_measured_fraction_full 0.999
_diffrn_reflns_Laue_measured_fraction_max 0.992
_diffrn_reflns_limit_h_max 14
_diffrn_reflns_limit_h_min -14
_diffrn_reflns_limit_k_max 15
_diffrn_reflns_limit_k_min -15
_diffrn_reflns_limit_l_max 29
_diffrn_reflns_limit_l_min -29
_diffrn_reflns_number 71270
_diffrn_reflns_point_group_measured_fraction_full 0.999
_diffrn_reflns_point_group_measured_fraction_max 0.992
_diffrn_reflns_theta_full 25.242
_diffrn_reflns_theta_max 25.448
_diffrn_reflns_theta_min 2.178
_exptl_absorpt_coefficient_mu 0.647
_exptl_absorpt_correction_T_max 0.3179
_exptl_absorpt_correction_T_min 0.2642
_exptl_absorpt_correction_type multi-scan
_exptl_absorpt_process_details
;
 SADABS 2016/2: Krause, L., Herbst-Irmer, R., Sheldrick G.M. & Stalke D.,
 J. Appl. Cryst. 48 (2015) 3-10
Blessing, 1995
;
_exptl_crystal_colour green
_exptl_crystal_density_diffrn 1.482
_exptl_crystal_description block
_exptl_crystal_F_000 1612
_exptl_crystal_size_max 0.48
_exptl_crystal_size_mid 0.32
_exptl_crystal_size_min 0.17
_refine_diff_density_max 0.759
_refine_diff_density_min -0.878
_refine_diff_density_rms 0.117
_refine_ls_extinction_method none
_refine_ls_goodness_of_fit_ref 1.048
_refine_ls_hydrogen_treatment constr
_refine_ls_matrix_type full
_refine_ls_number_parameters 880
_refine_ls_number_reflns 13010
_refine_ls_number_restraints 6
_refine_ls_restrained_S_all 1.049
_refine_ls_R_factor_all 0.1129
_refine_ls_R_factor_gt 0.0637
_refine_ls_shift/su_max 0.001
_refine_ls_shift/su_mean 0.000
_refine_ls_structure_factor_coef Fsqd
_refine_ls_weighting_details 'w=1/[\s^2^(Fo^2^)+(0.0259P)^2^+10.1716P] where P=(Fo^2^+2Fc^2^)/3'
_refine_ls_weighting_scheme calc
_refine_ls_wR_factor_gt 0.1050
_refine_ls_wR_factor_ref 0.1186
_reflns_Friedel_coverage 0.000
_reflns_number_gt 8734
_reflns_number_total 13010
_reflns_threshold_expression 'I > 2\s(I)'
_cod_data_source_file d0dt01351j2.cif
_cod_data_source_block mono2bONMes
_cod_depositor_comments 'Adding full bibliography for 7704651.cif.'
_cod_original_formula_sum 'C33.50 H33 Cl2 N5 O7 Ru'
_cod_database_code 7704651
_shelx_shelxl_version_number 2017/1
_shelx_space_group_comment
;
The symmetry employed for this shelxl refinement is uniquely defined
by the following loop, which should always be used as a source of
symmetry information in preference to the above space-group names.
They are only intended as comments.
;

loop_
_space_group_symop_operation_xyz
'x, y, z'
'-x, -y, -z'

loop_
_atom_site_label
_atom_site_type_symbol
_atom_site_fract_x
_atom_site_fract_y
_atom_site_fract_z
_atom_site_U_iso_or_equiv
_atom_site_adp_type
_atom_site_occupancy
_atom_site_site_symmetry_order
_atom_site_calc_flag
_atom_site_refinement_flags_posn
_atom_site_refinement_flags_adp
_atom_site_refinement_flags_occupancy
_atom_site_disorder_assembly
_atom_site_disorder_group
Ru1 Ru 0.72345(4) 0.49727(3) 0.23588(2) 0.01238(12) Uani 1 1 d . . . . .
C1 C 0.6491(4) 0.4836(4) 0.3564(2) 0.0130(11) Uani 1 1 d . . . . .
N1 N 0.8054(4) 0.4346(3) 0.15549(17) 0.0160(10) Uani 1 1 d . . . . .
O1 O 0.6521(3) 0.5545(3) 0.31978(14) 0.0155(8) Uani 1 1 d . . . . .
C19 C 0.7168(5) 0.3830(4) 0.1368(2) 0.0175(12) Uani 1 1 d . . . . .
H19A H 0.719654 0.311706 0.151789 0.021 Uiso 1 1 calc R U . . .
H19B H 0.737351 0.376123 0.094688 0.021 Uiso 1 1 calc R U . . .
Cl1 Cl 0.80798(14) 0.10099(11) 0.08346(6) 0.0270(4) Uani 1 1 d . . . . .
N3 N 0.7433(4) 0.6328(3) 0.19734(18) 0.0157(10) Uani 1 1 d . . . . .
C3 C 0.6539(5) 0.2901(4) 0.3699(2) 0.0146(12) Uani 1 1 d . . . . .
H3 H 0.658895 0.221428 0.355022 0.018 Uiso 1 1 calc R U . . .
Cl3 Cl 0.3853(2) 0.23616(18) 0.25847(11) 0.0782(7) Uani 1 1 d . . . . .
C21 C 0.5027(5) 0.4399(4) 0.1315(2) 0.0217(13) Uani 1 1 d . . . . .
H21 H 0.517528 0.398018 0.097557 0.026 Uiso 1 1 calc R U . . .
O3 O 0.6275(3) 0.4240(3) 0.50364(15) 0.0198(9) Uani 1 1 d . . . . .
N4 N 0.8942(4) 0.4699(3) 0.24480(17) 0.0173(10) Uani 1 1 d . . . . .
C4 C 0.6343(5) 0.3082(4) 0.4277(2) 0.0160(12) Uani 1 1 d . . . . .
Cl4 Cl 0.57602(18) 0.08379(13) 0.28426(8) 0.0486(5) Uani 1 1 d . . . . .
C22 C 0.3901(5) 0.4957(4) 0.1548(2) 0.0257(14) Uani 1 1 d . . . . .
H22 H 0.327077 0.492177 0.137128 0.031 Uiso 1 1 calc R U . . .
N5 N 0.6215(4) 0.2340(3) 0.46598(19) 0.0213(11) Uani 1 1 d . . . . .
H5 H 0.604578 0.252257 0.502376 0.026 Uiso 1 1 calc R U . . .
C5 C 0.6309(4) 0.4168(4) 0.4521(2) 0.0144(12) Uani 1 1 d . . . . .
C23 C 0.3701(5) 0.5561(4) 0.2037(2) 0.0237(14) Uani 1 1 d . . . . .
H23 H 0.293838 0.596348 0.219927 0.028 Uiso 1 1 calc R U . . .
C9 C 0.8086(6) 0.7147(5) 0.1094(3) 0.0300(15) Uani 1 1 d . . . . .
H9 H 0.847692 0.708436 0.070065 0.036 Uiso 1 1 calc R U . . .
C8 C 0.7983(5) 0.6250(4) 0.1411(2) 0.0179(13) Uani 1 1 d . . . . .
C7 C 0.8474(5) 0.5181(4) 0.1160(2) 0.0232(14) Uani 1 1 d . . . . .
H7A H 0.935144 0.507208 0.106997 0.028 Uiso 1 1 calc R U . . .
H7AB H 0.823443 0.511003 0.079975 0.028 Uiso 1 1 calc R U . . .
C24 C 0.4631(5) 0.5573(4) 0.2288(2) 0.0185(13) Uani 1 1 d . . . . .
H24 H 0.448876 0.598933 0.262784 0.022 Uiso 1 1 calc R U . . .
C6 C 0.6328(5) 0.5009(4) 0.4146(2) 0.0140(12) Uani 1 1 d . . . . .
H6 H 0.622829 0.570462 0.429474 0.017 Uiso 1 1 calc R U . . .
Ru10 Ru 0.74592(4) 0.09715(3) 0.82007(2) 0.01505(12) Uani 1 1 d . . . . .
C10 C 0.7617(6) 0.8119(5) 0.1354(3) 0.0362(17) Uani 1 1 d . . . . .
H10 H 0.767651 0.873444 0.114283 0.043 Uiso 1 1 calc R U . . .
C11 C 0.7060(6) 0.8193(5) 0.1927(3) 0.0342(16) Uani 1 1 d . . . . .
H11 H 0.673285 0.885941 0.211332 0.041 Uiso 1 1 calc R U . . .
C12 C 0.6982(5) 0.7284(4) 0.2226(2) 0.0235(14) Uani 1 1 d . . . . .
H12 H 0.660128 0.733759 0.262066 0.028 Uiso 1 1 calc R U . . .
C13 C 0.9109(5) 0.3574(4) 0.1625(2) 0.0211(13) Uani 1 1 d . . . . .
H13A H 0.967995 0.339963 0.125103 0.025 Uiso 1 1 calc R U . . .
H13B H 0.885497 0.292011 0.177842 0.025 Uiso 1 1 calc R U . . .
C14 C 0.9699(5) 0.4039(4) 0.2028(2) 0.0194(13) Uani 1 1 d . . . . .
C15 C 1.0901(5) 0.3786(5) 0.1999(3) 0.0270(14) Uani 1 1 d . . . . .
H15 H 1.141467 0.333312 0.170072 0.032 Uiso 1 1 calc R U . . .
C16 C 1.1345(6) 0.4200(5) 0.2411(3) 0.0306(16) Uani 1 1 d . . . . .
H16 H 1.216681 0.402885 0.240139 0.037 Uiso 1 1 calc R U . . .
C18 C 0.9395(5) 0.5100(4) 0.2839(2) 0.0222(13) Uani 1 1 d . . . . .
H18 H 0.887803 0.556576 0.313059 0.027 Uiso 1 1 calc R U . . .
C17 C 1.0583(5) 0.4860(5) 0.2831(3) 0.0269(15) Uani 1 1 d . . . . .
H17 H 1.087236 0.515098 0.311733 0.032 Uiso 1 1 calc R U . . .
C26 C 0.5401(5) 0.0863(4) 0.4376(2) 0.0251(14) Uani 1 1 d . . . . .
C25 C 0.6343(5) 0.1250(4) 0.4498(2) 0.0211(14) Uani 1 1 d . . . . .
C29 C 0.6675(6) -0.0835(5) 0.4135(3) 0.0359(17) Uani 1 1 d . . . . .
C28 C 0.5590(6) -0.0195(4) 0.4204(3) 0.0297(15) Uani 1 1 d . . . . .
H28 H 0.494638 -0.047876 0.413457 0.036 Uiso 1 1 calc R U . . .
C27 C 0.4210(6) 0.1551(5) 0.4419(3) 0.0460(19) Uani 1 1 d . . . . .
H27A H 0.358697 0.112402 0.450711 0.069 Uiso 1 1 calc R U . . .
H27B H 0.420296 0.188604 0.405571 0.069 Uiso 1 1 calc R U . . .
H27C H 0.406431 0.209196 0.472140 0.069 Uiso 1 1 calc R U . . .
O2 O 0.6934(3) 0.3612(3) 0.27879(14) 0.0147(8) Uani 1 1 d . . . . .
C2 C 0.6666(5) 0.3734(4) 0.3331(2) 0.0135(12) Uani 1 1 d . . . . .
N2 N 0.5724(4) 0.5025(3) 0.20755(18) 0.0155(10) Uani 1 1 d . . . . .
Cl2 Cl 0.19500(13) 0.45253(12) 1.04624(6) 0.0269(3) Uani 1 1 d . . . . .
C20 C 0.5935(5) 0.4450(4) 0.1573(2) 0.0157(12) Uani 1 1 d . . . . .
N101 N 0.8615(4) 0.0990(3) 0.87140(18) 0.0197(11) Uani 1 1 d . . . . .
C101 C 0.6621(5) 0.1506(4) 0.7199(2) 0.0167(12) Uani 1 1 d . . . . .
O57 O 0.7220(5) 0.0831(4) 0.1331(2) 0.0610(16) Uani 1 1 d . . . . .
O56 O 0.8944(4) 0.1519(3) 0.0999(2) 0.0564(15) Uani 1 1 d . . . . .
O55 O 0.7515(4) 0.1665(3) 0.04646(18) 0.0369(11) Uani 1 1 d . . . . .
O101 O 0.6350(3) 0.0971(3) 0.76450(14) 0.0174(8) Uani 1 1 d . . . . .
C54 C 0.5389(6) 0.1907(5) 0.2422(3) 0.0392(17) Uani 1 1 d . . . . .
H54A H 0.579377 0.248379 0.249000 0.047 Uiso 1 1 calc R U . . .
H54B H 0.567134 0.168533 0.201449 0.047 Uiso 1 1 calc R U . . .
O54 O 0.8676(4) 0.0031(3) 0.05527(17) 0.0311(10) Uani 1 1 d . . . . .
O53 O 0.1391(4) 0.5335(3) 1.08948(17) 0.0338(11) Uani 1 1 d . . . . .
O52 O 0.1084(4) 0.4000(4) 1.03260(18) 0.0470(13) Uani 1 1 d . . . . .
O51 O 0.2810(4) 0.3782(3) 1.06699(18) 0.0445(12) Uani 1 1 d . . . . .
O50 O 0.2569(4) 0.4979(3) 0.99573(16) 0.0295(10) Uani 1 1 d . . . . .
C33 C 0.8445(7) 0.1039(6) 0.4600(5) 0.078(3) Uani 1 1 d . U . . .
H33A H 0.911379 0.046679 0.459320 0.117 Uiso 1 1 calc R U . . .
H33B H 0.817316 0.138053 0.498083 0.117 Uiso 1 1 calc R U . . .
H33C H 0.869984 0.155278 0.432058 0.117 Uiso 1 1 calc R U . . .
C32 C 0.7436(6) 0.0603(5) 0.4454(3) 0.0405(18) Uani 1 1 d . . . . .
C31 C 0.7578(7) -0.0416(5) 0.4270(3) 0.052(2) Uani 1 1 d . . . . .
H31 H 0.832923 -0.085574 0.423256 0.062 Uiso 1 1 calc R U . . .
C30 C 0.6884(7) -0.1968(5) 0.3926(4) 0.057(2) Uani 1 1 d . . . . .
H30A H 0.716885 -0.242561 0.420546 0.085 Uiso 1 1 calc R U . . .
H30B H 0.747914 -0.206974 0.356110 0.085 Uiso 1 1 calc R U . . .
H30C H 0.613838 -0.214045 0.387551 0.085 Uiso 1 1 calc R U . . .
C102 C 0.7607(5) 0.2107(4) 0.7184(2) 0.0134(12) Uani 1 1 d . . . . .
O102 O 0.8090(3) 0.2012(3) 0.76012(14) 0.0161(8) Uani 1 1 d . . . . .
N102 N 0.8787(4) -0.0170(4) 0.77621(19) 0.0262(12) Uani 1 1 d . . . . .
C120 C 0.9832(6) -0.0138(5) 0.7900(3) 0.0313(16) Uani 1 1 d . . . . .
N103 N 0.6808(4) -0.0036(3) 0.87782(18) 0.0193(11) Uani 1 1 d . . . . .
C103 C 0.7925(5) 0.2765(4) 0.6732(2) 0.0157(12) Uani 1 1 d . . . . .
H103 H 0.853541 0.315724 0.672548 0.019 Uiso 1 1 calc R U . . .
O103 O 0.6009(4) 0.2234(3) 0.58521(16) 0.0287(10) Uani 1 1 d . . . . .
C121 C 1.0843(7) -0.0869(6) 0.7662(3) 0.049(2) Uani 1 1 d . . . . .
H121 H 1.157049 -0.085364 0.776197 0.059 Uiso 1 1 calc R U . . .
N104 N 0.6430(4) 0.2146(3) 0.87602(18) 0.0156(10) Uani 1 1 d . . . . .
C104 C 0.7349(5) 0.2841(4) 0.6299(2) 0.0174(12) Uani 1 1 d . . . . .
C122 C 1.0769(7) -0.1616(6) 0.7276(3) 0.057(2) Uani 1 1 d . . . . .
H122 H 1.145258 -0.211829 0.710371 0.068 Uiso 1 1 calc R U . . .
N105 N 0.7543(4) 0.3496(3) 0.58714(18) 0.0174(10) Uani 1 1 d . . . . .
H105 H 0.717679 0.346601 0.559723 0.021 Uiso 1 1 calc R U . . .
C105 C 0.6419(5) 0.2175(4) 0.6280(2) 0.0198(13) Uani 1 1 d . . . . .
C123 C 0.9702(7) -0.1636(5) 0.7138(3) 0.049(2) Uani 1 1 d . . . . .
H123 H 0.964578 -0.215452 0.687558 0.059 Uiso 1 1 calc R U . . .
C107 C 0.8479(5) 0.0166(5) 0.9152(2) 0.0258(14) Uani 1 1 d . . . . .
H10A H 0.916413 -0.041967 0.904383 0.031 Uiso 1 1 calc R U . . .
H10B H 0.848677 0.046872 0.952457 0.031 Uiso 1 1 calc R U . . .
C124 C 0.8722(6) -0.0898(4) 0.7386(3) 0.0347(17) Uani 1 1 d . . . . .
H124 H 0.798973 -0.090485 0.728851 0.042 Uiso 1 1 calc R U . . .
C106 C 0.6067(5) 0.1570(4) 0.6754(2) 0.0186(13) Uani 1 1 d . . . . .
H106 H 0.543562 0.119874 0.676914 0.022 Uiso 1 1 calc R U . . .
C133 C 1.0109(5) 0.2770(4) 0.5530(2) 0.0271(14) Uani 1 1 d . . . . .
H13C H 0.958987 0.242859 0.535942 0.041 Uiso 1 1 calc R U . . .
H13D H 1.021889 0.241503 0.587600 0.041 Uiso 1 1 calc R U . . .
H13E H 1.088127 0.272791 0.525769 0.041 Uiso 1 1 calc R U . . .
C132 C 0.9551(5) 0.3903(4) 0.5676(2) 0.0164(12) Uani 1 1 d . . . . .
C131 C 1.0266(5) 0.4663(4) 0.5657(2) 0.0178(12) Uani 1 1 d . . . . .
H131 H 1.110471 0.445064 0.555336 0.021 Uiso 1 1 calc R U . . .
C130 C 1.0587(5) 0.6495(4) 0.5775(2) 0.0252(14) Uani 1 1 d . . . . .
H13F H 1.011427 0.720427 0.581131 0.038 Uiso 1 1 calc R U . . .
H13G H 1.119714 0.641292 0.541524 0.038 Uiso 1 1 calc R U . . .
H13H H 1.096728 0.638176 0.609313 0.038 Uiso 1 1 calc R U . . .
C129 C 0.9794(5) 0.5709(4) 0.5782(2) 0.0159(12) Uani 1 1 d . . . . .
C128 C 0.8565(5) 0.6012(4) 0.5931(2) 0.0160(12) Uani 1 1 d . . . . .
H128 H 0.823138 0.673308 0.601085 0.019 Uiso 1 1 calc R U . . .
C127 C 0.6476(5) 0.5634(4) 0.6144(3) 0.0246(14) Uani 1 1 d . . . . .
H12A H 0.614194 0.519907 0.645111 0.037 Uiso 1 1 calc R U . . .
H12B H 0.613664 0.555761 0.581859 0.037 Uiso 1 1 calc R U . . .
H12C H 0.628680 0.637024 0.627916 0.037 Uiso 1 1 calc R U . . .
C126 C 0.7807(5) 0.5289(4) 0.5965(2) 0.0165(12) Uani 1 1 d . . . . .
C125 C 0.8314(5) 0.4241(4) 0.5837(2) 0.0146(12) Uani 1 1 d . . . . .
C118 C 0.5261(5) 0.2514(4) 0.8844(2) 0.0188(13) Uani 1 1 d . . . . .
H118 H 0.484340 0.228230 0.859309 0.023 Uiso 1 1 calc R U . . .
C117 C 0.4652(5) 0.3215(4) 0.9284(2) 0.0233(14) Uani 1 1 d . . . . .
H117 H 0.382668 0.346937 0.933457 0.028 Uiso 1 1 calc R U . . .
C116 C 0.5253(5) 0.3545(4) 0.9651(2) 0.0251(14) Uani 1 1 d . . . . .
H116 H 0.484636 0.403159 0.995640 0.030 Uiso 1 1 calc R U . . .
C115 C 0.6450(6) 0.3163(4) 0.9572(2) 0.0267(15) Uani 1 1 d . . . . .
H115 H 0.687456 0.337322 0.982587 0.032 Uiso 1 1 calc R U . . .
C114 C 0.7024(5) 0.2472(4) 0.9120(2) 0.0189(13) Uani 1 1 d . . . . .
C113 C 0.8352(5) 0.2071(4) 0.8970(3) 0.0284(15) Uani 1 1 d . . . . .
H11A H 0.875602 0.253861 0.869666 0.034 Uiso 1 1 calc R U . . .
H11B H 0.865444 0.207052 0.931703 0.034 Uiso 1 1 calc R U . . .
C119 C 0.9821(5) 0.0728(5) 0.8305(3) 0.0299(15) Uani 1 1 d . . . . .
H11C H 1.000398 0.135517 0.809073 0.036 Uiso 1 1 calc R U . . .
H11D H 1.043576 0.051192 0.851802 0.036 Uiso 1 1 calc R U . . .
C112 C 0.5801(6) -0.0409(5) 0.8799(3) 0.0302(15) Uani 1 1 d . . . . .
H112 H 0.540884 -0.025242 0.850065 0.036 Uiso 1 1 calc R U . . .
C111 C 0.5324(7) -0.1002(5) 0.9231(3) 0.046(2) Uani 1 1 d . . . . .
H111 H 0.461586 -0.125489 0.923192 0.056 Uiso 1 1 calc R U . . .
C110 C 0.5886(7) -0.1227(6) 0.9666(3) 0.060(2) Uani 1 1 d . . . . .
H110 H 0.557258 -0.164637 0.996762 0.072 Uiso 1 1 calc R U . . .
C109 C 0.6916(7) -0.0839(5) 0.9662(3) 0.0436(19) Uani 1 1 d . . . . .
H109 H 0.730450 -0.097376 0.996240 0.052 Uiso 1 1 calc R U . . .
C108 C 0.7360(5) -0.0250(4) 0.9207(2) 0.0255(14) Uani 1 1 d . . . . .

loop_
_atom_site_aniso_label
_atom_site_aniso_U_11
_atom_site_aniso_U_22
_atom_site_aniso_U_33
_atom_site_aniso_U_23
_atom_site_aniso_U_13
_atom_site_aniso_U_12
Ru1 0.0172(3) 0.0122(2) 0.0095(2) 0.00199(18) -0.0054(2) -0.00442(19)
C1 0.007(3) 0.016(3) 0.015(3) 0.004(2) 0.000(2) -0.003(2)
N1 0.019(3) 0.019(2) 0.012(2) -0.0003(19) -0.009(2) -0.002(2)
O1 0.021(2) 0.0124(18) 0.0134(19) 0.0023(16) -0.0053(17) -0.0028(16)
C19 0.021(3) 0.023(3) 0.010(3) -0.004(2) -0.006(2) -0.005(2)
Cl1 0.0383(10) 0.0208(7) 0.0240(8) -0.0015(6) -0.0157(7) 0.0007(7)
N3 0.022(3) 0.017(2) 0.012(2) -0.0003(19) -0.008(2) -0.010(2)
C3 0.015(3) 0.014(3) 0.017(3) 0.002(2) -0.007(2) -0.004(2)
Cl3 0.0499(14) 0.0724(15) 0.104(2) -0.0068(14) -0.0134(13) 0.0039(11)
C21 0.034(4) 0.020(3) 0.017(3) 0.005(2) -0.013(3) -0.011(3)
O3 0.023(2) 0.025(2) 0.013(2) 0.0006(16) -0.0094(17) -0.0029(17)
N4 0.026(3) 0.019(2) 0.010(2) 0.0032(19) -0.008(2) -0.005(2)
C4 0.014(3) 0.017(3) 0.019(3) 0.003(2) -0.007(2) -0.002(2)
Cl4 0.0640(13) 0.0399(10) 0.0490(11) 0.0002(8) -0.0197(10) -0.0200(9)
C22 0.027(4) 0.027(3) 0.030(4) 0.012(3) -0.015(3) -0.011(3)
N5 0.029(3) 0.022(3) 0.015(2) 0.007(2) -0.006(2) -0.011(2)
C5 0.005(3) 0.023(3) 0.016(3) 0.001(2) -0.005(2) -0.001(2)
C23 0.020(4) 0.020(3) 0.031(4) 0.008(3) -0.008(3) -0.003(3)
C9 0.038(4) 0.034(4) 0.024(3) 0.008(3) -0.014(3) -0.015(3)
C8 0.022(3) 0.022(3) 0.019(3) 0.013(2) -0.014(3) -0.014(3)
C7 0.025(4) 0.034(3) 0.013(3) 0.007(3) -0.003(3) -0.011(3)
C24 0.025(4) 0.009(3) 0.019(3) 0.004(2) -0.001(3) -0.004(2)
C6 0.014(3) 0.016(3) 0.013(3) -0.001(2) -0.003(2) -0.005(2)
Ru10 0.0167(3) 0.0162(2) 0.0129(2) 0.00457(19) -0.0058(2) -0.00153(19)
C10 0.053(5) 0.028(4) 0.038(4) 0.015(3) -0.017(4) -0.025(3)
C11 0.044(4) 0.021(3) 0.043(4) 0.001(3) -0.019(4) -0.007(3)
C12 0.037(4) 0.015(3) 0.023(3) 0.003(2) -0.013(3) -0.008(3)
C13 0.021(3) 0.025(3) 0.017(3) 0.001(2) -0.006(3) -0.002(3)
C14 0.023(4) 0.020(3) 0.020(3) 0.010(2) -0.009(3) -0.010(3)
C15 0.020(4) 0.033(3) 0.027(3) 0.012(3) -0.002(3) -0.006(3)
C16 0.018(4) 0.050(4) 0.033(4) 0.023(3) -0.015(3) -0.018(3)
C18 0.027(4) 0.028(3) 0.016(3) 0.007(3) -0.010(3) -0.013(3)
C17 0.030(4) 0.032(3) 0.027(4) 0.012(3) -0.012(3) -0.022(3)
C26 0.032(4) 0.031(3) 0.021(3) 0.013(3) -0.015(3) -0.017(3)
C25 0.038(4) 0.012(3) 0.022(3) 0.009(2) -0.020(3) -0.011(3)
C29 0.041(4) 0.025(3) 0.054(5) 0.005(3) -0.026(4) -0.018(3)
C28 0.039(4) 0.025(3) 0.034(4) 0.012(3) -0.019(3) -0.017(3)
C27 0.038(5) 0.039(4) 0.063(5) -0.004(4) -0.016(4) -0.010(3)
O2 0.019(2) 0.0141(19) 0.011(2) 0.0012(15) -0.0027(16) -0.0053(16)
C2 0.009(3) 0.016(3) 0.019(3) -0.001(2) -0.008(2) -0.003(2)
N2 0.019(3) 0.010(2) 0.018(3) 0.0060(19) -0.006(2) -0.002(2)
Cl2 0.0272(9) 0.0360(8) 0.0176(8) -0.0045(6) -0.0038(7) -0.0087(7)
C20 0.023(3) 0.017(3) 0.010(3) 0.002(2) -0.005(2) -0.008(2)
N101 0.016(3) 0.029(3) 0.015(2) 0.013(2) -0.005(2) -0.005(2)
C101 0.016(3) 0.013(3) 0.021(3) 0.002(2) -0.007(3) -0.002(2)
O57 0.061(4) 0.062(3) 0.035(3) 0.010(3) 0.015(3) 0.019(3)
O56 0.060(4) 0.033(3) 0.090(4) -0.018(3) -0.056(3) 0.007(2)
O55 0.044(3) 0.030(2) 0.044(3) 0.012(2) -0.028(2) -0.003(2)
O101 0.024(2) 0.020(2) 0.012(2) 0.0062(16) -0.0066(17) -0.0100(17)
C54 0.045(5) 0.037(4) 0.037(4) 0.002(3) -0.010(3) -0.009(3)
O54 0.041(3) 0.022(2) 0.028(2) 0.0008(18) -0.009(2) 0.0000(19)
O53 0.027(3) 0.046(3) 0.026(2) -0.012(2) -0.002(2) -0.006(2)
O52 0.046(3) 0.064(3) 0.035(3) -0.020(2) 0.001(2) -0.034(3)
O51 0.048(3) 0.047(3) 0.032(3) 0.006(2) -0.006(2) 0.006(2)
O50 0.029(3) 0.037(2) 0.020(2) 0.0004(19) -0.0012(19) -0.005(2)
C33 0.047(5) 0.032(4) 0.170(9) 0.000(5) -0.055(6) -0.009(4)
C32 0.038(4) 0.015(3) 0.079(5) 0.005(3) -0.032(4) -0.007(3)
C31 0.047(5) 0.018(3) 0.100(7) 0.001(4) -0.038(5) -0.003(3)
C30 0.060(6) 0.026(4) 0.099(7) 0.001(4) -0.045(5) -0.014(4)
C102 0.012(3) 0.013(3) 0.014(3) 0.003(2) -0.006(2) 0.003(2)
O102 0.015(2) 0.022(2) 0.013(2) 0.0031(16) -0.0074(17) -0.0036(16)
N102 0.029(3) 0.029(3) 0.017(3) 0.008(2) -0.001(2) 0.000(2)
C120 0.026(4) 0.038(4) 0.022(3) 0.015(3) 0.002(3) 0.003(3)
N103 0.029(3) 0.019(2) 0.012(2) 0.005(2) -0.010(2) -0.003(2)
C103 0.018(3) 0.013(3) 0.019(3) 0.005(2) -0.010(3) -0.007(2)
O103 0.040(3) 0.038(2) 0.020(2) 0.0119(18) -0.019(2) -0.022(2)
C121 0.042(5) 0.055(5) 0.034(4) 0.021(4) 0.002(4) 0.022(4)
N104 0.025(3) 0.009(2) 0.016(2) 0.0030(18) -0.011(2) -0.001(2)
C104 0.020(3) 0.015(3) 0.020(3) 0.003(2) -0.008(3) -0.005(2)
C122 0.053(6) 0.053(5) 0.035(5) 0.016(4) 0.016(4) 0.033(4)
N105 0.026(3) 0.020(2) 0.013(2) 0.0044(19) -0.011(2) -0.013(2)
C105 0.023(3) 0.025(3) 0.017(3) 0.007(2) -0.010(3) -0.009(3)
C123 0.065(6) 0.033(4) 0.030(4) 0.003(3) 0.006(4) 0.014(4)
C107 0.022(4) 0.038(4) 0.015(3) 0.014(3) -0.004(3) -0.001(3)
C124 0.054(5) 0.020(3) 0.023(4) 0.007(3) -0.001(3) 0.001(3)
C106 0.024(3) 0.022(3) 0.015(3) 0.004(2) -0.010(3) -0.014(3)
C133 0.027(4) 0.024(3) 0.029(4) 0.005(3) -0.009(3) 0.002(3)
C132 0.020(3) 0.019(3) 0.013(3) 0.005(2) -0.008(2) -0.004(2)
C131 0.014(3) 0.027(3) 0.015(3) 0.006(2) -0.008(2) -0.005(2)
C130 0.026(4) 0.028(3) 0.027(3) -0.003(3) -0.010(3) -0.012(3)
C129 0.018(3) 0.019(3) 0.013(3) 0.004(2) -0.005(2) -0.008(2)
C128 0.025(3) 0.012(3) 0.012(3) 0.001(2) -0.003(2) -0.005(2)
C127 0.018(3) 0.020(3) 0.041(4) 0.002(3) -0.015(3) -0.007(3)
C126 0.022(3) 0.021(3) 0.010(3) 0.007(2) -0.011(2) -0.005(2)
C125 0.025(3) 0.014(3) 0.011(3) 0.004(2) -0.014(3) -0.008(2)
C118 0.023(4) 0.018(3) 0.018(3) 0.005(2) -0.011(3) -0.002(3)
C117 0.026(4) 0.020(3) 0.021(3) 0.003(3) -0.002(3) -0.001(3)
C116 0.035(4) 0.020(3) 0.018(3) -0.001(2) -0.006(3) 0.000(3)
C115 0.047(4) 0.019(3) 0.021(3) 0.007(3) -0.018(3) -0.014(3)
C114 0.022(3) 0.021(3) 0.017(3) 0.005(2) -0.012(3) -0.004(3)
C113 0.035(4) 0.028(3) 0.028(4) 0.005(3) -0.017(3) -0.010(3)
C119 0.018(4) 0.043(4) 0.027(4) 0.016(3) -0.008(3) 0.001(3)
C112 0.037(4) 0.031(4) 0.026(4) 0.002(3) -0.009(3) -0.013(3)
C111 0.052(5) 0.057(5) 0.045(4) 0.024(4) -0.018(4) -0.040(4)
C110 0.072(6) 0.063(5) 0.064(6) 0.039(4) -0.030(5) -0.041(5)
C109 0.062(5) 0.047(4) 0.032(4) 0.024(3) -0.023(4) -0.023(4)
C108 0.030(4) 0.025(3) 0.019(3) 0.005(3) -0.005(3) -0.001(3)

loop_
_atom_type_symbol
_atom_type_description
_atom_type_scat_dispersion_real
_atom_type_scat_dispersion_imag
_atom_type_scat_source
C C 0.0033 0.0016 'International Tables Vol C Tables 4.2.6.8 and 6.1.1.4'
H H 0.0000 0.0000 'International Tables Vol C Tables 4.2.6.8 and 6.1.1.4'
Cl Cl 0.1484 0.1585 'International Tables Vol C Tables 4.2.6.8 and 6.1.1.4'
N N 0.0061 0.0033 'International Tables Vol C Tables 4.2.6.8 and 6.1.1.4'
O O 0.0106 0.0060 'International Tables Vol C Tables 4.2.6.8 and 6.1.1.4'
Ru Ru -1.2594 0.8363 'International Tables Vol C Tables 4.2.6.8 and 6.1.1.4'

loop_
_geom_angle_atom_site_label_1
_geom_angle_atom_site_label_2
_geom_angle_atom_site_label_3
_geom_angle
_geom_angle_site_symmetry_1
_geom_angle_site_symmetry_3
_geom_angle_publ_flag
N3 Ru1 N4 92.52(17) . . ?
N3 Ru1 N2 87.97(17) . . ?
N4 Ru1 N2 165.07(17) . . ?
N3 Ru1 N1 82.47(17) . . ?
N4 Ru1 N1 82.18(17) . . ?
N2 Ru1 N1 83.09(17) . . ?
N3 Ru1 O2 176.65(16) . . ?
N4 Ru1 O2 89.81(15) . . ?
N2 Ru1 O2 90.40(15) . . ?
N1 Ru1 O2 100.25(15) . . ?
N3 Ru1 O1 99.62(15) . . ?
N4 Ru1 O1 93.50(15) . . ?
N2 Ru1 O1 101.13(16) . . ?
N1 Ru1 O1 175.31(15) . . ?
O2 Ru1 O1 77.82(13) . . ?
O1 C1 C6 125.3(5) . . ?
O1 C1 C2 115.6(4) . . ?
C6 C1 C2 119.1(4) . . ?
C19 N1 C13 112.4(4) . . ?
C19 N1 C7 113.0(4) . . ?
C13 N1 C7 109.1(4) . . ?
C19 N1 Ru1 106.0(3) . . ?
C13 N1 Ru1 105.1(3) . . ?
C7 N1 Ru1 111.0(3) . . ?
C1 O1 Ru1 114.0(3) . . ?
N1 C19 C20 111.2(4) . . ?
N1 C19 H19A 109.4 . . ?
C20 C19 H19A 109.4 . . ?
N1 C19 H19B 109.4 . . ?
C20 C19 H19B 109.4 . . ?
H19A C19 H19B 108.0 . . ?
O57 Cl1 O54 109.5(3) . . ?
O57 Cl1 O55 109.9(3) . . ?
O54 Cl1 O55 110.6(3) . . ?
O57 Cl1 O56 109.1(3) . . ?
O54 Cl1 O56 108.3(3) . . ?
O55 Cl1 O56 109.4(3) . . ?
C12 N3 C8 119.2(5) . . ?
C12 N3 Ru1 124.2(4) . . ?
C8 N3 Ru1 116.3(3) . . ?
C4 C3 C2 119.8(5) . . ?
C4 C3 H3 120.1 . . ?
C2 C3 H3 120.1 . . ?
C20 C21 C22 120.1(5) . . ?
C20 C21 H21 120.0 . . ?
C22 C21 H21 120.0 . . ?
C18 N4 C14 118.2(5) . . ?
C18 N4 Ru1 129.2(4) . . ?
C14 N4 Ru1 112.6(3) . . ?
N5 C4 C3 124.1(5) . . ?
N5 C4 C5 115.0(5) . . ?
C3 C4 C5 120.8(5) . . ?
C23 C22 C21 119.3(5) . . ?
C23 C22 H22 120.4 . . ?
C21 C22 H22 120.4 . . ?
C4 N5 C25 122.3(5) . . ?
C4 N5 H5 118.8 . . ?
C25 N5 H5 118.8 . . ?
O3 C5 C6 125.4(5) . . ?
O3 C5 C4 116.8(5) . . ?
C6 C5 C4 117.8(4) . . ?
C22 C23 C24 118.7(6) . . ?
C22 C23 H23 120.6 . . ?
C24 C23 H23 120.6 . . ?
C10 C9 C8 119.6(6) . . ?
C10 C9 H9 120.2 . . ?
C8 C9 H9 120.2 . . ?
N3 C8 C9 120.8(5) . . ?
N3 C8 C7 116.6(4) . . ?
C9 C8 C7 122.5(5) . . ?
C8 C7 N1 112.3(4) . . ?
C8 C7 H7A 109.1 . . ?
N1 C7 H7A 109.1 . . ?
C8 C7 H7AB 109.1 . . ?
N1 C7 H7AB 109.1 . . ?
H7A C7 H7AB 107.9 . . ?
N2 C24 C23 123.0(5) . . ?
N2 C24 H24 118.5 . . ?
C23 C24 H24 118.5 . . ?
C1 C6 C5 121.2(5) . . ?
C1 C6 H6 119.4 . . ?
C5 C6 H6 119.4 . . ?
N103 Ru10 N102 92.71(18) . . ?
N103 Ru10 N104 86.49(17) . . ?
N102 Ru10 N104 165.47(19) . . ?
N103 Ru10 N101 82.21(18) . . ?
N102 Ru10 N101 82.61(19) . . ?
N104 Ru10 N101 82.91(18) . . ?
N103 Ru10 O102 178.62(17) . . ?
N102 Ru10 O102 87.89(16) . . ?
N104 Ru10 O102 93.23(15) . . ?
N101 Ru10 O102 99.10(15) . . ?
N103 Ru10 O101 100.35(16) . . ?
N102 Ru10 O101 95.91(17) . . ?
N104 Ru10 O101 98.50(16) . . ?
N101 Ru10 O101 177.12(16) . . ?
O102 Ru10 O101 78.35(13) . . ?
C9 C10 C11 119.3(6) . . ?
C9 C10 H10 120.4 . . ?
C11 C10 H10 120.4 . . ?
C10 C11 C12 119.3(6) . . ?
C10 C11 H11 120.3 . . ?
C12 C11 H11 120.3 . . ?
N3 C12 C11 121.8(6) . . ?
N3 C12 H12 119.1 . . ?
C11 C12 H12 119.1 . . ?
N1 C13 C14 109.5(4) . . ?
N1 C13 H13A 109.8 . . ?
C14 C13 H13A 109.8 . . ?
N1 C13 H13B 109.8 . . ?
C14 C13 H13B 109.8 . . ?
H13A C13 H13B 108.2 . . ?
N4 C14 C15 121.7(5) . . ?
N4 C14 C13 114.8(5) . . ?
C15 C14 C13 123.4(5) . . ?
C14 C15 C16 119.2(6) . . ?
C14 C15 H15 120.4 . . ?
C16 C15 H15 120.4 . . ?
C17 C16 C15 118.9(6) . . ?
C17 C16 H16 120.5 . . ?
C15 C16 H16 120.5 . . ?
N4 C18 C17 122.2(6) . . ?
N4 C18 H18 118.9 . . ?
C17 C18 H18 118.9 . . ?
C16 C17 C18 119.8(6) . . ?
C16 C17 H17 120.1 . . ?
C18 C17 H17 120.1 . . ?
C25 C26 C28 117.9(6) . . ?
C25 C26 C27 121.8(5) . . ?
C28 C26 C27 120.2(5) . . ?
C26 C25 C32 121.0(5) . . ?
C26 C25 N5 120.6(5) . . ?
C32 C25 N5 118.4(5) . . ?
C28 C29 C31 117.7(6) . . ?
C28 C29 C30 121.6(6) . . ?
C31 C29 C30 120.7(6) . . ?
C29 C28 C26 122.0(6) . . ?
C29 C28 H28 119.0 . . ?
C26 C28 H28 119.0 . . ?
C26 C27 H27A 109.5 . . ?
C26 C27 H27B 109.5 . . ?
H27A C27 H27B 109.5 . . ?
C26 C27 H27C 109.5 . . ?
H27A C27 H27C 109.5 . . ?
H27B C27 H27C 109.5 . . ?
C2 O2 Ru1 114.1(3) . . ?
O2 C2 C3 123.3(5) . . ?
O2 C2 C1 116.2(4) . . ?
C3 C2 C1 120.6(5) . . ?
C24 N2 C20 118.3(5) . . ?
C24 N2 Ru1 129.4(4) . . ?
C20 N2 Ru1 112.1(3) . . ?
O52 Cl2 O53 110.3(3) . . ?
O52 Cl2 O50 109.6(3) . . ?
O53 Cl2 O50 109.8(3) . . ?
O52 Cl2 O51 109.7(3) . . ?
O53 Cl2 O51 109.0(3) . . ?
O50 Cl2 O51 108.4(3) . . ?
C21 C20 N2 120.6(5) . . ?
C21 C20 C19 123.7(5) . . ?
N2 C20 C19 115.5(4) . . ?
C113 N101 C107 113.0(4) . . ?
C113 N101 C119 113.2(5) . . ?
C107 N101 C119 109.9(4) . . ?
C113 N101 Ru10 105.9(3) . . ?
C107 N101 Ru10 111.0(3) . . ?
C119 N101 Ru10 103.4(3) . . ?
O101 C101 C106 125.0(5) . . ?
O101 C101 C102 115.4(4) . . ?
C106 C101 C102 119.7(5) . . ?
C101 O101 Ru10 114.3(3) . . ?
Cl3 C54 Cl4 111.2(4) . . ?
Cl3 C54 H54A 109.4 . . ?
Cl4 C54 H54A 109.4 . . ?
Cl3 C54 H54B 109.4 . . ?
Cl4 C54 H54B 109.4 . . ?
H54A C54 H54B 108.0 . . ?
C32 C33 H33A 109.5 . . ?
C32 C33 H33B 109.5 . . ?
H33A C33 H33B 109.5 . . ?
C32 C33 H33C 109.5 . . ?
H33A C33 H33C 109.5 . . ?
H33B C33 H33C 109.5 . . ?
C31 C32 C25 118.4(6) . . ?
C31 C32 C33 121.6(6) . . ?
C25 C32 C33 120.0(5) . . ?
C32 C31 C29 122.9(7) . . ?
C32 C31 H31 118.6 . . ?
C29 C31 H31 118.6 . . ?
C29 C30 H30A 109.5 . . ?
C29 C30 H30B 109.5 . . ?
H30A C30 H30B 109.5 . . ?
C29 C30 H30C 109.5 . . ?
H30A C30 H30C 109.5 . . ?
H30B C30 H30C 109.5 . . ?
O102 C102 C103 123.1(5) . . ?
O102 C102 C101 116.9(4) . . ?
C103 C102 C101 119.9(5) . . ?
C102 O102 Ru10 114.7(3) . . ?
C124 N102 C120 120.5(5) . . ?
C124 N102 Ru10 128.2(4) . . ?
C120 N102 Ru10 111.4(4) . . ?
N102 C120 C121 120.7(6) . . ?
N102 C120 C119 116.2(5) . . ?
C121 C120 C119 123.1(6) . . ?
C112 N103 C108 118.7(5) . . ?
C112 N103 Ru10 124.4(4) . . ?
C108 N103 Ru10 116.5(4) . . ?
C104 C103 C102 119.9(5) . . ?
C104 C103 H103 120.1 . . ?
C102 C103 H103 120.1 . . ?
C122 C121 C120 118.5(7) . . ?
C122 C121 H121 120.7 . . ?
C120 C121 H121 120.7 . . ?
C118 N104 C114 119.1(5) . . ?
C118 N104 Ru10 128.0(4) . . ?
C114 N104 Ru10 112.4(4) . . ?
N105 C104 C103 123.8(5) . . ?
N105 C104 C105 115.0(4) . . ?
C103 C104 C105 121.2(5) . . ?
C121 C122 C123 120.1(7) . . ?
C121 C122 H122 120.0 . . ?
C123 C122 H122 120.0 . . ?
C104 N105 C125 123.4(4) . . ?
C104 N105 H105 118.3 . . ?
C125 N105 H105 118.3 . . ?
O103 C105 C106 125.4(5) . . ?
O103 C105 C104 116.9(5) . . ?
C106 C105 C104 117.7(5) . . ?
C124 C123 C122 119.4(7) . . ?
C124 C123 H123 120.3 . . ?
C122 C123 H123 120.3 . . ?
C108 C107 N101 112.3(4) . . ?
C108 C107 H10A 109.1 . . ?
N101 C107 H10A 109.1 . . ?
C108 C107 H10B 109.1 . . ?
N101 C107 H10B 109.1 . . ?
H10A C107 H10B 107.9 . . ?
N102 C124 C123 120.8(7) . . ?
N102 C124 H124 119.6 . . ?
C123 C124 H124 119.6 . . ?
C101 C106 C105 121.4(5) . . ?
C101 C106 H106 119.3 . . ?
C105 C106 H106 119.3 . . ?
C132 C133 H13C 109.5 . . ?
C132 C133 H13D 109.5 . . ?
H13C C133 H13D 109.5 . . ?
C132 C133 H13E 109.5 . . ?
H13C C133 H13E 109.5 . . ?
H13D C133 H13E 109.5 . . ?
C131 C132 C125 117.5(5) . . ?
C131 C132 C133 120.3(5) . . ?
C125 C132 C133 122.3(5) . . ?
C129 C131 C132 122.2(5) . . ?
C129 C131 H131 118.9 . . ?
C132 C131 H131 118.9 . . ?
C129 C130 H13F 109.5 . . ?
C129 C130 H13G 109.5 . . ?
H13F C130 H13G 109.5 . . ?
C129 C130 H13H 109.5 . . ?
H13F C130 H13H 109.5 . . ?
H13G C130 H13H 109.5 . . ?
C131 C129 C128 118.4(5) . . ?
C131 C129 C130 120.7(5) . . ?
C128 C129 C130 120.9(5) . . ?
C129 C128 C126 122.1(5) . . ?
C129 C128 H128 119.0 . . ?
C126 C128 H128 119.0 . . ?
C126 C127 H12A 109.5 . . ?
C126 C127 H12B 109.5 . . ?
H12A C127 H12B 109.5 . . ?
C126 C127 H12C 109.5 . . ?
H12A C127 H12C 109.5 . . ?
H12B C127 H12C 109.5 . . ?
C125 C126 C128 117.9(5) . . ?
C125 C126 C127 121.1(5) . . ?
C128 C126 C127 121.0(5) . . ?
C126 C125 C132 121.9(5) . . ?
C126 C125 N105 118.3(5) . . ?
C132 C125 N105 119.8(5) . . ?
N104 C118 C117 121.8(5) . . ?
N104 C118 H118 119.1 . . ?
C117 C118 H118 119.1 . . ?
C116 C117 C118 119.2(6) . . ?
C116 C117 H117 120.4 . . ?
C118 C117 H117 120.4 . . ?
C117 C116 C115 119.4(5) . . ?
C117 C116 H116 120.3 . . ?
C115 C116 H116 120.3 . . ?
C114 C115 C116 119.2(5) . . ?
C114 C115 H115 120.4 . . ?
C116 C115 H115 120.4 . . ?
N104 C114 C115 121.3(5) . . ?
N104 C114 C113 115.4(5) . . ?
C115 C114 C113 123.3(5) . . ?
N101 C113 C114 109.9(5) . . ?
N101 C113 H11A 109.7 . . ?
C114 C113 H11A 109.7 . . ?
N101 C113 H11B 109.7 . . ?
C114 C113 H11B 109.7 . . ?
H11A C113 H11B 108.2 . . ?
C120 C119 N101 109.7(5) . . ?
C120 C119 H11C 109.7 . . ?
N101 C119 H11C 109.7 . . ?
C120 C119 H11D 109.7 . . ?
N101 C119 H11D 109.7 . . ?
H11C C119 H11D 108.2 . . ?
N103 C112 C111 122.5(6) . . ?
N103 C112 H112 118.7 . . ?
C111 C112 H112 118.7 . . ?
C112 C111 C110 119.0(7) . . ?
C112 C111 H111 120.5 . . ?
C110 C111 H111 120.5 . . ?
C111 C110 C109 119.7(7) . . ?
C111 C110 H110 120.1 . . ?
C109 C110 H110 120.1 . . ?
C108 C109 C110 118.3(6) . . ?
C108 C109 H109 120.8 . . ?
C110 C109 H109 120.8 . . ?
N103 C108 C109 121.6(6) . . ?
N103 C108 C107 115.9(5) . . ?
C109 C108 C107 122.5(5) . . ?

loop_
_geom_bond_atom_site_label_1
_geom_bond_atom_site_label_2
_geom_bond_distance
_geom_bond_site_symmetry_2
_geom_bond_publ_flag
Ru1 N3 2.010(4) . ?
Ru1 N4 2.047(5) . ?
Ru1 N2 2.049(4) . ?
Ru1 N1 2.054(4) . ?
Ru1 O2 2.085(3) . ?
Ru1 O1 2.088(3) . ?
C1 O1 1.274(6) . ?
C1 C6 1.390(7) . ?
C1 C2 1.501(7) . ?
N1 C19 1.492(7) . ?
N1 C13 1.497(7) . ?
N1 C7 1.511(7) . ?
C19 C20 1.500(7) . ?
C19 H19A 0.9900 . ?
C19 H19B 0.9900 . ?
Cl1 O57 1.421(5) . ?
Cl1 O54 1.426(4) . ?
Cl1 O55 1.432(4) . ?
Cl1 O56 1.439(5) . ?
N3 C12 1.346(7) . ?
N3 C8 1.357(7) . ?
C3 C4 1.377(7) . ?
C3 C2 1.402(7) . ?
C3 H3 0.9500 . ?
Cl3 C54 1.752(7) . ?
C21 C20 1.376(7) . ?
C21 C22 1.382(8) . ?
C21 H21 0.9500 . ?
O3 C5 1.243(6) . ?
N4 C18 1.342(7) . ?
N4 C14 1.365(7) . ?
C4 N5 1.336(6) . ?
C4 C5 1.521(7) . ?
Cl4 C54 1.772(6) . ?
C22 C23 1.373(8) . ?
C22 H22 0.9500 . ?
N5 C25 1.441(7) . ?
N5 H5 0.8800 . ?
C5 C6 1.416(7) . ?
C23 C24 1.379(8) . ?
C23 H23 0.9500 . ?
C9 C10 1.374(8) . ?
C9 C8 1.397(7) . ?
C9 H9 0.9500 . ?
C8 C7 1.477(8) . ?
C7 H7A 0.9900 . ?
C7 H7AB 0.9900 . ?
C24 N2 1.340(7) . ?
C24 H24 0.9500 . ?
C6 H6 0.9500 . ?
Ru10 N103 2.019(4) . ?
Ru10 N102 2.042(5) . ?
Ru10 N104 2.050(4) . ?
Ru10 N101 2.059(4) . ?
Ru10 O102 2.074(4) . ?
Ru10 O101 2.092(4) . ?
C10 C11 1.379(9) . ?
C10 H10 0.9500 . ?
C11 C12 1.386(8) . ?
C11 H11 0.9500 . ?
C12 H12 0.9500 . ?
C13 C14 1.512(7) . ?
C13 H13A 0.9900 . ?
C13 H13B 0.9900 . ?
C14 C15 1.382(8) . ?
C15 C16 1.384(8) . ?
C15 H15 0.9500 . ?
C16 C17 1.369(9) . ?
C16 H16 0.9500 . ?
C18 C17 1.377(8) . ?
C18 H18 0.9500 . ?
C17 H17 0.9500 . ?
C26 C25 1.389(8) . ?
C26 C28 1.400(8) . ?
C26 C27 1.506(9) . ?
C25 C32 1.390(8) . ?
C29 C28 1.370(9) . ?
C29 C31 1.383(9) . ?
C29 C30 1.515(8) . ?
C28 H28 0.9500 . ?
C27 H27A 0.9800 . ?
C27 H27B 0.9800 . ?
C27 H27C 0.9800 . ?
O2 C2 1.282(6) . ?
N2 C20 1.376(6) . ?
Cl2 O52 1.425(4) . ?
Cl2 O53 1.438(4) . ?
Cl2 O50 1.446(4) . ?
Cl2 O51 1.451(5) . ?
N101 C113 1.485(7) . ?
N101 C107 1.503(7) . ?
N101 C119 1.508(7) . ?
C101 O101 1.286(6) . ?
C101 C106 1.384(7) . ?
C101 C102 1.504(7) . ?
C54 H54A 0.9900 . ?
C54 H54B 0.9900 . ?
C33 C32 1.519(9) . ?
C33 H33A 0.9800 . ?
C33 H33B 0.9800 . ?
C33 H33C 0.9800 . ?
C32 C31 1.366(8) . ?
C31 H31 0.9500 . ?
C30 H30A 0.9800 . ?
C30 H30B 0.9800 . ?
C30 H30C 0.9800 . ?
C102 O102 1.270(6) . ?
C102 C103 1.405(7) . ?
N102 C124 1.342(7) . ?
N102 C120 1.360(8) . ?
C120 C121 1.389(9) . ?
C120 C119 1.491(9) . ?
N103 C112 1.350(7) . ?
N103 C108 1.357(7) . ?
C103 C104 1.375(7) . ?
C103 H103 0.9500 . ?
O103 C105 1.243(6) . ?
C121 C122 1.379(11) . ?
C121 H121 0.9500 . ?
N104 C118 1.343(7) . ?
N104 C114 1.354(7) . ?
C104 N105 1.339(6) . ?
C104 C105 1.521(7) . ?
C122 C123 1.383(11) . ?
C122 H122 0.9500 . ?
N105 C125 1.430(6) . ?
N105 H105 0.8800 . ?
C105 C106 1.408(7) . ?
C123 C124 1.375(9) . ?
C123 H123 0.9500 . ?
C107 C108 1.489(8) . ?
C107 H10A 0.9900 . ?
C107 H10B 0.9900 . ?
C124 H124 0.9500 . ?
C106 H106 0.9500 . ?
C133 C132 1.506(7) . ?
C133 H13C 0.9800 . ?
C133 H13D 0.9800 . ?
C133 H13E 0.9800 . ?
C132 C131 1.401(7) . ?
C132 C125 1.406(8) . ?
C131 C129 1.378(7) . ?
C131 H131 0.9500 . ?
C130 C129 1.497(7) . ?
C130 H13F 0.9800 . ?
C130 H13G 0.9800 . ?
C130 H13H 0.9800 . ?
C129 C128 1.391(7) . ?
C128 C126 1.395(7) . ?
C128 H128 0.9500 . ?
C127 C126 1.509(8) . ?
C127 H12A 0.9800 . ?
C127 H12B 0.9800 . ?
C127 H12C 0.9800 . ?
C126 C125 1.388(7) . ?
C118 C117 1.375(7) . ?
C118 H118 0.9500 . ?
C117 C116 1.374(8) . ?
C117 H117 0.9500 . ?
C116 C115 1.379(8) . ?
C116 H116 0.9500 . ?
C115 C114 1.378(8) . ?
C115 H115 0.9500 . ?
C114 C113 1.515(8) . ?
C113 H11A 0.9900 . ?
C113 H11B 0.9900 . ?
C119 H11C 0.9900 . ?
C119 H11D 0.9900 . ?
C112 C111 1.366(8) . ?
C112 H112 0.9500 . ?
C111 C110 1.379(10) . ?
C111 H111 0.9500 . ?
C110 C109 1.394(10) . ?
C110 H110 0.9500 . ?
C109 C108 1.388(8) . ?
C109 H109 0.9500 . ?
